data_7703948
loop_
_publ_author_name
'Xu, Ke'
'Chen, Bu-Lin'
'Zhang, Rui'
'Liu, Li'
'Zhong, Xin-Xin'
'Wang, Lei'
'Li, Feng-Yan'
'Li, Guang-Hua'
'Alamry, Khalid A.'
'Li, Fa-Bao'
'Wong, Wai-Yeung'
'Qin, Hai-Mei'

_publ_section_title
;
 From a blue to white to yellow emitter: a hexanuclear copper iodide
 nanocluster.
;
_journal_issue 18
_journal_name_full 'Dalton transactions (Cambridge, England : 2003)'
_journal_page_first 5859
_journal_page_last 5868
_journal_paper_doi 10.1039/c9dt04701h
_journal_volume 49
_journal_year 2020
_chemical_formula_moiety 'C44 H50 Cu6 I6 N4 P2'
_chemical_formula_sum 'C44 H50 Cu6 I6 N4 P2'
_chemical_formula_weight 1839.46
_space_group_IT_number 14
_space_group_name_Hall '-P 2yn'
_space_group_name_H-M_alt 'P 1 21/n 1'
_symmetry_cell_setting monoclinic
_symmetry_space_group_name_Hall '-P 2yn'
_symmetry_space_group_name_H-M 'P 1 21/n 1'
_atom_sites_solution_hydrogens geom
_atom_sites_solution_primary direct
_atom_sites_solution_secondary difmap
_audit_creation_method SHELXL-97
_audit_update_record
;
2019-02-16 deposited with the CCDC.	2020-04-02 downloaded from the CCDC.
;
_cell_angle_alpha 90.00
_cell_angle_beta 93.4404(139)
_cell_angle_gamma 90.00
_cell_formula_units_Z 2
_cell_length_a 12.7527(40)
_cell_length_b 13.5827(38)
_cell_length_c 15.2564(41)
_cell_measurement_reflns_used 6006
_cell_measurement_temperature 293(2)
_cell_measurement_theta_max 27.47
_cell_measurement_theta_min 3.00
_cell_volume 2637.9(13)
_computing_cell_refinement 'Bruker XSCANS'
_computing_data_collection 'Bruker XSCANS'
_computing_data_reduction 'Bruker SHELXTL'
_computing_molecular_graphics 'Bruker SHELXTL'
_computing_publication_material 'Bruker SHELXTL'
_computing_structure_refinement 'SHELXL-97 (Sheldrick, 1997)'
_computing_structure_solution 'SHELXS-97 (Sheldrick, 1990)'
_diffrn_ambient_temperature 293(2)
_diffrn_detector_area_resol_mean 10.0
_diffrn_measured_fraction_theta_full 0.993
_diffrn_measured_fraction_theta_max 0.993
_diffrn_measurement_device_type 'Bruker P4'
_diffrn_measurement_method '\w scans'
_diffrn_radiation_monochromator graphite
_diffrn_radiation_source 'fine-focus sealed tube'
_diffrn_radiation_type MoK\a
_diffrn_radiation_wavelength 0.71073
_diffrn_reflns_av_R_equivalents 0.0953
_diffrn_reflns_av_sigmaI/netI 0.1156
_diffrn_reflns_limit_h_max 16
_diffrn_reflns_limit_h_min -16
_diffrn_reflns_limit_k_max 17
_diffrn_reflns_limit_k_min -17
_diffrn_reflns_limit_l_max 19
_diffrn_reflns_limit_l_min -19
_diffrn_reflns_number 24543
_diffrn_reflns_theta_full 27.47
_diffrn_reflns_theta_max 27.47
_diffrn_reflns_theta_min 3.00
_diffrn_standards_decay_% 0
_diffrn_standards_interval_count 0
_diffrn_standards_interval_time 0
_diffrn_standards_number 0
_exptl_absorpt_coefficient_mu 5.982
_exptl_absorpt_correction_T_max 0.3478
_exptl_absorpt_correction_T_min 0.2864
_exptl_absorpt_correction_type empirical
_exptl_absorpt_process_details Process-auto
_exptl_crystal_colour colourless
_exptl_crystal_density_diffrn 2.316
_exptl_crystal_density_meas ?
_exptl_crystal_density_method 'not measured'
_exptl_crystal_description block
_exptl_crystal_F_000 1728
_exptl_crystal_size_max 0.22
_exptl_crystal_size_mid 0.22
_exptl_crystal_size_min 0.17
_refine_diff_density_max 2.772
_refine_diff_density_min -2.281
_refine_diff_density_rms 0.218
_refine_ls_extinction_coef 0.0087(4)
_refine_ls_extinction_expression Fc^*^=kFc[1+0.001xFc^2^\l^3^/sin(2\q)]^-1/4^
_refine_ls_extinction_method SHELXL
_refine_ls_goodness_of_fit_ref 1.082
_refine_ls_hydrogen_treatment constr
_refine_ls_matrix_type full
_refine_ls_number_parameters 285
_refine_ls_number_reflns 6003
_refine_ls_number_restraints 0
_refine_ls_restrained_S_all 1.082
_refine_ls_R_factor_all 0.0598
_refine_ls_R_factor_gt 0.0536
_refine_ls_shift/su_max 0.001
_refine_ls_shift/su_mean 0.000
_refine_ls_structure_factor_coef Fsqd
_refine_ls_weighting_details 'calc w=1/[\s^2^(Fo^2^)+(0.0595P)^2^+2.9247P] where P=(Fo^2^+2Fc^2^)/3'
_refine_ls_weighting_scheme calc
_refine_ls_wR_factor_gt 0.1263
_refine_ls_wR_factor_ref 0.1304
_reflns_number_gt 5280
_reflns_number_total 6003
_reflns_threshold_expression >2sigma(I)
_cod_data_source_file c9dt04701h2.cif
_cod_data_source_block CBL-3I
_cod_depositor_comments
;
The following automatic conversions were performed:

data item '_symmetry_cell_setting' value 'Monoclinic' was changed to
'monoclinic' in accordance with the
/home/data/users/saulius/crontab/automatic-downloads/rss-feeds/RSC/lib/dictionaries/cif_core.dic
dictionary named 'cif_core.dic' version 2.4.2 last updated on
2011-04-26.

data item '_exptl_crystal_density_meas' value 'none' was changed to
'?' -- the value is perceived as not measured.

Automatic conversion script
Id: cif_fix_values 7556 2019-12-06 15:28:31Z antanas 

 Adding full bibliography for 7703948.cif.
;
_cod_original_cell_volume 2637.9(9)
_cod_original_sg_symbol_H-M 'P 21/n'
_cod_database_code 7703948

loop_
_symmetry_equiv_pos_as_xyz
'x, y, z'
'-x+1/2, y+1/2, -z+1/2'
'-x, -y, -z'
'x-1/2, -y-1/2, z-1/2'

loop_
_atom_site_label
_atom_site_type_symbol
_atom_site_fract_x
_atom_site_fract_y
_atom_site_fract_z
_atom_site_U_iso_or_equiv
_atom_site_adp_type
_atom_site_occupancy
_atom_site_symmetry_multiplicity
_atom_site_calc_flag
_atom_site_refinement_flags
_atom_site_disorder_assembly
_atom_site_disorder_group
Cu1 Cu 0.79071(6) 0.23855(5) 0.53162(5) 0.0356(2) Uani 1 1 d . . .
Cu2 Cu 0.92163(5) 0.23149(4) 0.42393(5) 0.02890(18) Uani 1 1 d . . .
Cu3 Cu 0.93143(7) 0.07694(6) 0.53980(6) 0.0455(2) Uani 1 1 d . . .
I1 I 1.00175(3) 0.26459(3) 0.58240(2) 0.03296(14) Uani 1 1 d . . .
I2 I 0.73966(3) 0.07080(3) 0.59687(3) 0.04066(15) Uani 1 1 d . . .
I3 I 0.94926(3) 0.05158(2) 0.36615(2) 0.03468(15) Uani 1 1 d . . .
P1 P 0.76255(10) 0.30886(8) 0.38054(8) 0.0197(3) Uani 1 1 d . . .
C1 C 0.6312(4) 0.2595(3) 0.3550(3) 0.0249(11) Uani 1 1 d . . .
C2 C 0.5457(4) 0.3201(4) 0.3308(4) 0.0307(12) Uani 1 1 d . . .
H2A H 0.5560 0.3869 0.3211 0.037 Uiso 1 1 calc R . .
C3 C 0.4455(5) 0.2804(5) 0.3212(4) 0.0374(14) Uani 1 1 d . . .
H3A H 0.3889 0.3206 0.3039 0.045 Uiso 1 1 calc R . .
C4 C 0.4293(5) 0.1836(5) 0.3366(4) 0.0432(15) Uani 1 1 d . . .
H4A H 0.3616 0.1581 0.3314 0.052 Uiso 1 1 calc R . .
C5 C 0.5119(6) 0.1235(5) 0.3597(5) 0.0486(17) Uani 1 1 d . . .
H5A H 0.5000 0.0571 0.3704 0.058 Uiso 1 1 calc R . .
C6 C 0.6137(5) 0.1600(4) 0.3676(4) 0.0379(14) Uani 1 1 d . . .
H6A H 0.6699 0.1179 0.3812 0.046 Uiso 1 1 calc R . .
C7 C 0.7339(4) 0.4325(3) 0.4226(3) 0.0211(10) Uani 1 1 d . . .
C8 C 0.7348(4) 0.5146(4) 0.3677(4) 0.0299(11) Uani 1 1 d . . .
H8A H 0.7499 0.5065 0.3092 0.036 Uiso 1 1 calc R . .
C9 C 0.7135(5) 0.6077(4) 0.3986(4) 0.0412(15) Uani 1 1 d . . .
H9A H 0.7134 0.6615 0.3608 0.049 Uiso 1 1 calc R . .
C10 C 0.6926(5) 0.6207(4) 0.4847(4) 0.0408(14) Uani 1 1 d . . .
H10A H 0.6803 0.6835 0.5061 0.049 Uiso 1 1 calc R . .
C11 C 0.6897(5) 0.5398(4) 0.5397(4) 0.0386(14) Uani 1 1 d . . .
H11A H 0.6738 0.5488 0.5979 0.046 Uiso 1 1 calc R . .
C12 C 0.7103(4) 0.4454(3) 0.5097(4) 0.0247(11) Uani 1 1 d . . .
N1 N 0.7022(3) 0.3607(3) 0.5676(3) 0.0275(9) Uani 1 1 d . . .
C13 C 0.5893(5) 0.3329(5) 0.5702(4) 0.0390(13) Uani 1 1 d . . .
H13A H 0.5507 0.3869 0.5930 0.059 Uiso 1 1 calc R . .
H13B H 0.5830 0.2765 0.6075 0.059 Uiso 1 1 calc R . .
H13C H 0.5616 0.3174 0.5120 0.059 Uiso 1 1 calc R . .
C14 C 0.7430(5) 0.3808(5) 0.6587(4) 0.0426(15) Uani 1 1 d . . .
H14A H 0.6978 0.4270 0.6854 0.064 Uiso 1 1 calc R . .
H14B H 0.8125 0.4077 0.6580 0.064 Uiso 1 1 calc R . .
H14C H 0.7451 0.3206 0.6917 0.064 Uiso 1 1 calc R . .
C15 C 0.8130(4) 0.3357(3) 0.2726(3) 0.0218(10) Uani 1 1 d . . .
C16 C 0.7448(4) 0.3488(4) 0.1985(4) 0.0284(11) Uani 1 1 d . . .
H16A H 0.6727 0.3447 0.2039 0.034 Uiso 1 1 calc R . .
C17 C 0.7831(5) 0.3678(4) 0.1163(4) 0.0340(13) Uani 1 1 d . . .
H17A H 0.7368 0.3756 0.0673 0.041 Uiso 1 1 calc R . .
C18 C 0.8884(5) 0.3748(4) 0.1082(4) 0.0375(13) Uani 1 1 d . . .
H18A H 0.9143 0.3883 0.0538 0.045 Uiso 1 1 calc R . .
C19 C 0.9574(5) 0.3618(4) 0.1812(4) 0.0352(13) Uani 1 1 d . . .
H19A H 1.0293 0.3661 0.1750 0.042 Uiso 1 1 calc R . .
C20 C 0.9209(4) 0.3424(3) 0.2632(3) 0.0235(10) Uani 1 1 d . . .
N2 N 0.9937(3) 0.3325(3) 0.3402(3) 0.0278(9) Uani 1 1 d . . .
C21 C 1.0114(5) 0.4308(4) 0.3816(4) 0.0393(14) Uani 1 1 d . . .
H21A H 1.0374 0.4756 0.3393 0.059 Uiso 1 1 calc R . .
H21B H 1.0617 0.4250 0.4306 0.059 Uiso 1 1 calc R . .
H21C H 0.9463 0.4553 0.4014 0.059 Uiso 1 1 calc R . .
C22 C 1.0968(5) 0.2904(5) 0.3210(4) 0.0440(15) Uani 1 1 d . . .
H22A H 1.1337 0.3359 0.2858 0.066 Uiso 1 1 calc R . .
H22B H 1.0864 0.2296 0.2897 0.066 Uiso 1 1 calc R . .
H22C H 1.1373 0.2785 0.3751 0.066 Uiso 1 1 calc R . .

loop_
_atom_site_aniso_label
_atom_site_aniso_U_11
_atom_site_aniso_U_22
_atom_site_aniso_U_33
_atom_site_aniso_U_23
_atom_site_aniso_U_13
_atom_site_aniso_U_12
Cu1 0.0272(4) 0.0369(4) 0.0444(5) 0.0040(3) 0.0161(3) 0.0039(3)
Cu2 0.0210(4) 0.0330(3) 0.0338(4) 0.0033(2) 0.0106(3) 0.0007(2)
Cu3 0.0370(5) 0.0488(4) 0.0520(5) 0.0106(3) 0.0141(4) 0.0062(3)
I1 0.0227(2) 0.0404(2) 0.0355(3) 0.00122(13) -0.00082(17) -0.00147(13)
I2 0.0269(2) 0.0389(2) 0.0587(3) 0.00934(16) 0.02360(19) 0.00051(14)
I3 0.0365(3) 0.0283(2) 0.0395(3) -0.00352(13) 0.00522(18) 0.00562(13)
P1 0.0114(6) 0.0223(6) 0.0262(7) -0.0003(4) 0.0090(5) 0.0002(4)
C1 0.018(3) 0.033(2) 0.024(3) -0.0048(18) 0.007(2) -0.0006(19)
C2 0.017(3) 0.039(3) 0.037(3) -0.003(2) 0.006(2) 0.006(2)
C3 0.018(3) 0.060(4) 0.035(3) -0.009(3) 0.007(2) 0.008(2)
C4 0.026(3) 0.064(4) 0.040(4) -0.009(3) 0.002(3) -0.015(3)
C5 0.043(4) 0.040(3) 0.062(4) -0.002(3) 0.003(3) -0.018(3)
C6 0.033(3) 0.033(3) 0.047(4) -0.002(2) -0.001(3) -0.006(2)
C7 0.011(2) 0.022(2) 0.031(3) -0.0047(17) 0.008(2) -0.0018(16)
C8 0.031(3) 0.031(3) 0.029(3) 0.000(2) 0.011(2) -0.001(2)
C9 0.045(4) 0.027(3) 0.053(4) 0.004(2) 0.012(3) 0.003(2)
C10 0.040(4) 0.030(3) 0.054(4) -0.008(2) 0.014(3) 0.004(2)
C11 0.041(4) 0.042(3) 0.034(3) -0.007(2) 0.014(3) 0.007(3)
C12 0.013(2) 0.027(2) 0.034(3) -0.0001(19) 0.006(2) -0.0003(17)
N1 0.017(2) 0.040(2) 0.027(2) -0.0001(17) 0.0138(18) 0.0001(17)
C13 0.022(3) 0.059(4) 0.038(3) 0.004(3) 0.020(2) -0.007(2)
C14 0.042(4) 0.059(4) 0.028(3) -0.003(2) 0.011(3) 0.001(3)
C15 0.020(3) 0.027(2) 0.020(2) -0.0015(17) 0.0130(19) 0.0012(18)
C16 0.021(3) 0.031(2) 0.033(3) 0.000(2) 0.008(2) 0.003(2)
C17 0.037(3) 0.039(3) 0.026(3) 0.002(2) 0.009(2) 0.004(2)
C18 0.042(4) 0.037(3) 0.036(3) 0.004(2) 0.022(3) 0.000(2)
C19 0.034(3) 0.032(3) 0.041(3) 0.001(2) 0.022(3) -0.001(2)
C20 0.017(3) 0.023(2) 0.031(3) -0.0018(18) 0.012(2) -0.0010(17)
N2 0.011(2) 0.038(2) 0.036(3) -0.0009(18) 0.0105(18) -0.0016(16)
C21 0.031(3) 0.040(3) 0.047(4) -0.003(2) 0.008(3) -0.015(2)
C22 0.017(3) 0.068(4) 0.050(4) 0.010(3) 0.020(3) 0.007(3)

loop_
_atom_type_symbol
_atom_type_description
_atom_type_scat_dispersion_real
_atom_type_scat_dispersion_imag
_atom_type_scat_source
C C 0.0033 0.0016 'International Tables Vol C Tables 4.2.6.8 and 6.1.1.4'
H H 0.0000 0.0000 'International Tables Vol C Tables 4.2.6.8 and 6.1.1.4'
N N 0.0061 0.0033 'International Tables Vol C Tables 4.2.6.8 and 6.1.1.4'
P P 0.1023 0.0942 'International Tables Vol C Tables 4.2.6.8 and 6.1.1.4'
Cu Cu 0.3201 1.2651 'International Tables Vol C Tables 4.2.6.8 and 6.1.1.4'
I I -0.4742 1.8119 'International Tables Vol C Tables 4.2.6.8 and 6.1.1.4'

loop_
_geom_angle_atom_site_label_1
_geom_angle_atom_site_label_2
_geom_angle_atom_site_label_3
_geom_angle
_geom_angle_site_symmetry_1
_geom_angle_site_symmetry_3
_geom_angle_publ_flag
N1 Cu1 Cu2 127.92(13) . . ?
N1 Cu1 P1 83.66(12) . . ?
Cu2 Cu1 P1 56.96(4) . . ?
N1 Cu1 I2 116.37(13) . . ?
Cu2 Cu1 I2 115.31(3) . . ?
P1 Cu1 I2 131.75(4) . . ?
N1 Cu1 I1 110.70(12) . . ?
Cu2 Cu1 I1 59.79(3) . . ?
P1 Cu1 I1 106.95(5) . . ?
I2 Cu1 I1 105.48(3) . . ?
N1 Cu1 Cu3 161.85(12) . . ?
Cu2 Cu1 Cu3 62.42(3) . . ?
P1 Cu1 Cu3 113.08(5) . . ?
I2 Cu1 Cu3 58.24(3) . . ?
I1 Cu1 Cu3 59.06(3) . . ?
N2 Cu2 P1 86.51(12) . . ?
N2 Cu2 Cu1 136.61(12) . . ?
P1 Cu2 Cu1 63.40(4) . . ?
N2 Cu2 I1 106.68(12) . . ?
P1 Cu2 I1 117.96(5) . . ?
Cu1 Cu2 I1 67.07(3) . . ?
N2 Cu2 I3 109.12(13) . . ?
P1 Cu2 I3 116.95(4) . . ?
Cu1 Cu2 I3 112.17(3) . . ?
I1 Cu2 I3 114.73(3) . . ?
N2 Cu2 Cu3 151.47(12) . . ?
P1 Cu2 Cu3 122.03(5) . . ?
Cu1 Cu2 Cu3 66.31(3) . . ?
I1 Cu2 Cu3 62.23(3) . . ?
I3 Cu2 Cu3 60.18(3) . . ?
I2 Cu3 I3 108.06(3) . 3_756 ?
I2 Cu3 I3 116.98(4) . . ?
I3 Cu3 I3 111.41(4) 3_756 . ?
I2 Cu3 Cu2 103.23(3) . . ?
I3 Cu3 Cu2 147.95(4) 3_756 . ?
I3 Cu3 Cu2 57.82(3) . . ?
I2 Cu3 I1 104.16(3) . . ?
I3 Cu3 I1 108.01(4) 3_756 . ?
I3 Cu3 I1 107.66(3) . . ?
Cu2 Cu3 I1 56.48(3) . . ?
I2 Cu3 Cu1 56.18(3) . . ?
I3 Cu3 Cu1 150.15(4) 3_756 . ?
I3 Cu3 Cu1 98.41(4) . . ?
Cu2 Cu3 Cu1 51.27(3) . . ?
I1 Cu3 Cu1 59.47(3) . . ?
I2 Cu3 Cu3 132.70(5) . 3_756 ?
I3 Cu3 Cu3 56.01(3) 3_756 3_756 ?
I3 Cu3 Cu3 55.41(3) . 3_756 ?
Cu2 Cu3 Cu3 105.97(5) . 3_756 ?
I1 Cu3 Cu3 122.93(5) . 3_756 ?
Cu1 Cu3 Cu3 153.80(5) . 3_756 ?
Cu2 I1 Cu3 61.29(2) . . ?
Cu2 I1 Cu1 53.14(3) . . ?
Cu3 I1 Cu1 61.46(2) . . ?
Cu1 I2 Cu3 65.57(3) . . ?
Cu2 I3 Cu3 120.66(3) . 3_756 ?
Cu2 I3 Cu3 62.00(2) . . ?
Cu3 I3 Cu3 68.59(4) 3_756 . ?
C1 P1 C15 104.3(2) . . ?
C1 P1 C7 102.2(2) . . ?
C15 P1 C7 102.6(2) . . ?
C1 P1 Cu2 131.55(16) . . ?
C15 P1 Cu2 89.92(16) . . ?
C7 P1 Cu2 119.78(15) . . ?
C1 P1 Cu1 97.80(18) . . ?
C15 P1 Cu1 149.54(16) . . ?
C7 P1 Cu1 92.73(17) . . ?
Cu2 P1 Cu1 59.64(4) . . ?
C6 C1 C2 118.8(5) . . ?
C6 C1 P1 118.8(4) . . ?
C2 C1 P1 122.1(4) . . ?
C3 C2 C1 119.9(5) . . ?
C3 C2 H2A 120.0 . . ?
C1 C2 H2A 120.0 . . ?
C4 C3 C2 120.5(5) . . ?
C4 C3 H3A 119.7 . . ?
C2 C3 H3A 119.7 . . ?
C3 C4 C5 120.2(6) . . ?
C3 C4 H4A 119.9 . . ?
C5 C4 H4A 119.9 . . ?
C4 C5 C6 120.8(6) . . ?
C4 C5 H5A 119.6 . . ?
C6 C5 H5A 119.6 . . ?
C1 C6 C5 119.6(6) . . ?
C1 C6 H6A 120.2 . . ?
C5 C6 H6A 120.2 . . ?
C12 C7 C8 118.9(4) . . ?
C12 C7 P1 120.4(4) . . ?
C8 C7 P1 120.7(4) . . ?
C9 C8 C7 121.2(5) . . ?
C9 C8 H8A 119.4 . . ?
C7 C8 H8A 119.4 . . ?
C10 C9 C8 120.0(5) . . ?
C10 C9 H9A 120.0 . . ?
C8 C9 H9A 120.0 . . ?
C9 C10 C11 119.6(5) . . ?
C9 C10 H10A 120.2 . . ?
C11 C10 H10A 120.2 . . ?
C10 C11 C12 121.3(6) . . ?
C10 C11 H11A 119.4 . . ?
C12 C11 H11A 119.4 . . ?
C7 C12 C11 119.0(5) . . ?
C7 C12 N1 120.5(4) . . ?
C11 C12 N1 120.4(5) . . ?
C12 N1 C14 113.0(4) . . ?
C12 N1 C13 108.6(4) . . ?
C14 N1 C13 107.9(4) . . ?
C12 N1 Cu1 114.0(3) . . ?
C14 N1 Cu1 103.1(3) . . ?
C13 N1 Cu1 110.0(3) . . ?
N1 C13 H13A 109.5 . . ?
N1 C13 H13B 109.5 . . ?
H13A C13 H13B 109.5 . . ?
N1 C13 H13C 109.5 . . ?
H13A C13 H13C 109.5 . . ?
H13B C13 H13C 109.5 . . ?
N1 C14 H14A 109.5 . . ?
N1 C14 H14B 109.5 . . ?
H14A C14 H14B 109.5 . . ?
N1 C14 H14C 109.5 . . ?
H14A C14 H14C 109.5 . . ?
H14B C14 H14C 109.5 . . ?
C20 C15 C16 118.6(5) . . ?
C20 C15 P1 120.3(4) . . ?
C16 C15 P1 121.1(4) . . ?
C15 C16 C17 121.1(5) . . ?
C15 C16 H16A 119.4 . . ?
C17 C16 H16A 119.4 . . ?
C18 C17 C16 119.6(5) . . ?
C18 C17 H17A 120.2 . . ?
C16 C17 H17A 120.2 . . ?
C17 C18 C19 120.0(6) . . ?
C17 C18 H18A 120.0 . . ?
C19 C18 H18A 120.0 . . ?
C20 C19 C18 121.2(6) . . ?
C20 C19 H19A 119.4 . . ?
C18 C19 H19A 119.4 . . ?
C19 C20 C15 119.4(5) . . ?
C19 C20 N2 120.8(5) . . ?
C15 C20 N2 119.7(5) . . ?
C20 N2 C22 114.0(5) . . ?
C20 N2 C21 109.3(4) . . ?
C22 N2 C21 108.5(5) . . ?
C20 N2 Cu2 105.5(3) . . ?
C22 N2 Cu2 107.0(3) . . ?
C21 N2 Cu2 112.6(4) . . ?
N2 C21 H21A 109.5 . . ?
N2 C21 H21B 109.5 . . ?
H21A C21 H21B 109.5 . . ?
N2 C21 H21C 109.5 . . ?
H21A C21 H21C 109.5 . . ?
H21B C21 H21C 109.5 . . ?
N2 C22 H22A 109.5 . . ?
N2 C22 H22B 109.5 . . ?
H22A C22 H22B 109.5 . . ?
N2 C22 H22C 109.5 . . ?
H22A C22 H22C 109.5 . . ?
H22B C22 H22C 109.5 . . ?

loop_
_geom_bond_atom_site_label_1
_geom_bond_atom_site_label_2
_geom_bond_distance
_geom_bond_site_symmetry_2
_geom_bond_publ_flag
Cu1 N1 2.098(4) . ?
Cu1 Cu2 2.4135(13) . ?
Cu1 P1 2.5008(15) . ?
Cu1 I2 2.5854(9) . ?
Cu1 I1 2.7782(11) . ?
Cu1 Cu3 2.8334(11) . ?
Cu2 N2 2.121(5) . ?
Cu2 P1 2.3447(14) . ?
Cu2 I1 2.6067(10) . ?
Cu2 I3 2.6287(8) . ?
Cu2 Cu3 2.7424(11) . ?
Cu3 I2 2.6461(12) . ?
Cu3 I3 2.6756(10) 3_756 ?
Cu3 I3 2.6947(11) . ?
Cu3 I1 2.7664(10) . ?
Cu3 Cu3 3.0259(18) 3_756 ?
I3 Cu3 2.6756(10) 3_756 ?
P1 C1 1.824(5) . ?
P1 C15 1.840(5) . ?
P1 C7 1.843(5) . ?
C1 C6 1.384(7) . ?
C1 C2 1.398(7) . ?
C2 C3 1.386(8) . ?
C2 H2A 0.9300 . ?
C3 C4 1.353(9) . ?
C3 H3A 0.9300 . ?
C4 C5 1.363(9) . ?
C4 H4A 0.9300 . ?
C5 C6 1.388(9) . ?
C5 H5A 0.9300 . ?
C6 H6A 0.9300 . ?
C7 C12 1.391(8) . ?
C7 C8 1.395(7) . ?
C8 C9 1.382(8) . ?
C8 H8A 0.9300 . ?
C9 C10 1.367(9) . ?
C9 H9A 0.9300 . ?
C10 C11 1.385(8) . ?
C10 H10A 0.9300 . ?
C11 C12 1.393(7) . ?
C11 H11A 0.9300 . ?
C12 N1 1.458(6) . ?
N1 C14 1.479(7) . ?
N1 C13 1.491(7) . ?
C13 H13A 0.9600 . ?
C13 H13B 0.9600 . ?
C13 H13C 0.9600 . ?
C14 H14A 0.9600 . ?
C14 H14B 0.9600 . ?
C14 H14C 0.9600 . ?
C15 C20 1.395(7) . ?
C15 C16 1.396(7) . ?
C16 C17 1.397(8) . ?
C16 H16A 0.9300 . ?
C17 C18 1.360(9) . ?
C17 H17A 0.9300 . ?
C18 C19 1.388(8) . ?
C18 H18A 0.9300 . ?
C19 C20 1.386(8) . ?
C19 H19A 0.9300 . ?
C20 N2 1.459(6) . ?
N2 C22 1.479(7) . ?
N2 C21 1.489(7) . ?
C21 H21A 0.9600 . ?
C21 H21B 0.9600 . ?
C21 H21C 0.9600 . ?
C22 H22A 0.9600 . ?
C22 H22B 0.9600 . ?
C22 H22C 0.9600 . ?

loop_
_geom_hbond_atom_site_label_D
_geom_hbond_atom_site_label_H
_geom_hbond_atom_site_label_A
_geom_hbond_distance_DH
_geom_hbond_distance_HA
_geom_hbond_distance_DA
_geom_hbond_angle_DHA
_geom_hbond_site_symmetry_A
C16 H16A I1 0.93 3.15 3.802(5) 129.0 4_565
C19 H19A I2 0.93 3.12 4.001(6) 158.8 4_665
C21 H21B I1 0.96 3.30 3.814(6) 115.4 .
C22 H22B I3 0.96 3.24 3.833(7) 121.6 .

loop_
_geom_torsion_atom_site_label_1
_geom_torsion_atom_site_label_2
_geom_torsion_atom_site_label_3
_geom_torsion_atom_site_label_4
_geom_torsion
_geom_torsion_site_symmetry_1
_geom_torsion_site_symmetry_2
_geom_torsion_site_symmetry_3
_geom_torsion_site_symmetry_4
_geom_torsion_publ_flag
N1 Cu1 Cu2 N2 3.4(2) . . . . ?
P1 Cu1 Cu2 N2 51.02(17) . . . . ?
I2 Cu1 Cu2 N2 175.85(16) . . . . ?
I1 Cu1 Cu2 N2 -90.35(17) . . . . ?
Cu3 Cu1 Cu2 N2 -158.83(17) . . . . ?
N1 Cu1 Cu2 P1 -47.65(15) . . . . ?
I2 Cu1 Cu2 P1 124.83(5) . . . . ?
I1 Cu1 Cu2 P1 -141.37(4) . . . . ?
Cu3 Cu1 Cu2 P1 150.15(4) . . . . ?
N1 Cu1 Cu2 I1 93.72(15) . . . . ?
P1 Cu1 Cu2 I1 141.37(4) . . . . ?
I2 Cu1 Cu2 I1 -93.80(3) . . . . ?
Cu3 Cu1 Cu2 I1 -68.47(3) . . . . ?
N1 Cu1 Cu2 I3 -157.72(15) . . . . ?
P1 Cu1 Cu2 I3 -110.07(4) . . . . ?
I2 Cu1 Cu2 I3 14.75(5) . . . . ?
I1 Cu1 Cu2 I3 108.55(3) . . . . ?
Cu3 Cu1 Cu2 I3 40.08(3) . . . . ?
N1 Cu1 Cu2 Cu3 162.19(16) . . . . ?
P1 Cu1 Cu2 Cu3 -150.15(4) . . . . ?
I2 Cu1 Cu2 Cu3 -25.33(4) . . . . ?
I1 Cu1 Cu2 Cu3 68.47(3) . . . . ?
N2 Cu2 Cu3 I2 171.5(3) . . . . ?
P1 Cu2 Cu3 I2 -8.82(6) . . . . ?
Cu1 Cu2 Cu3 I2 22.84(3) . . . . ?
I1 Cu2 Cu3 I2 98.38(4) . . . . ?
I3 Cu2 Cu3 I2 -113.74(4) . . . . ?
N2 Cu2 Cu3 I3 4.2(3) . . . 3_756 ?
P1 Cu2 Cu3 I3 -176.16(7) . . . 3_756 ?
Cu1 Cu2 Cu3 I3 -144.50(8) . . . 3_756 ?
I1 Cu2 Cu3 I3 -68.96(7) . . . 3_756 ?
I3 Cu2 Cu3 I3 78.91(8) . . . 3_756 ?
N2 Cu2 Cu3 I3 -74.7(3) . . . . ?
P1 Cu2 Cu3 I3 104.93(5) . . . . ?
Cu1 Cu2 Cu3 I3 136.59(4) . . . . ?
I1 Cu2 Cu3 I3 -147.88(3) . . . . ?
N2 Cu2 Cu3 I1 73.2(3) . . . . ?
P1 Cu2 Cu3 I1 -107.20(5) . . . . ?
Cu1 Cu2 Cu3 I1 -75.54(3) . . . . ?
I3 Cu2 Cu3 I1 147.88(3) . . . . ?
N2 Cu2 Cu3 Cu1 148.7(3) . . . . ?
P1 Cu2 Cu3 Cu1 -31.66(5) . . . . ?
I1 Cu2 Cu3 Cu1 75.54(3) . . . . ?
I3 Cu2 Cu3 Cu1 -136.59(4) . . . . ?
N2 Cu2 Cu3 Cu3 -46.1(3) . . . 3_756 ?
P1 Cu2 Cu3 Cu3 133.55(5) . . . 3_756 ?
Cu1 Cu2 Cu3 Cu3 165.20(5) . . . 3_756 ?
I1 Cu2 Cu3 Cu3 -119.26(5) . . . 3_756 ?
I3 Cu2 Cu3 Cu3 28.62(4) . . . 3_756 ?
N1 Cu1 Cu3 I2 77.8(4) . . . . ?
Cu2 Cu1 Cu3 I2 -152.95(4) . . . . ?
P1 Cu1 Cu3 I2 -125.98(5) . . . . ?
I1 Cu1 Cu3 I2 137.47(3) . . . . ?
N1 Cu1 Cu3 I3 12.5(4) . . . 3_756 ?
Cu2 Cu1 Cu3 I3 141.74(8) . . . 3_756 ?
P1 Cu1 Cu3 I3 168.71(7) . . . 3_756 ?
I2 Cu1 Cu3 I3 -65.31(8) . . . 3_756 ?
I1 Cu1 Cu3 I3 72.16(8) . . . 3_756 ?
N1 Cu1 Cu3 I3 -165.3(4) . . . . ?
Cu2 Cu1 Cu3 I3 -36.01(3) . . . . ?
P1 Cu1 Cu3 I3 -9.05(5) . . . . ?
I2 Cu1 Cu3 I3 116.93(4) . . . . ?
I1 Cu1 Cu3 I3 -105.60(4) . . . . ?
N1 Cu1 Cu3 Cu2 -129.2(4) . . . . ?
P1 Cu1 Cu3 Cu2 26.97(4) . . . . ?
I2 Cu1 Cu3 Cu2 152.95(4) . . . . ?
I1 Cu1 Cu3 Cu2 -69.58(3) . . . . ?
N1 Cu1 Cu3 I1 -59.7(4) . . . . ?
Cu2 Cu1 Cu3 I1 69.58(3) . . . . ?
P1 Cu1 Cu3 I1 96.55(5) . . . . ?
I2 Cu1 Cu3 I1 -137.47(3) . . . . ?
N1 Cu1 Cu3 Cu3 -163.0(4) . . . 3_756 ?
Cu2 Cu1 Cu3 Cu3 -33.78(11) . . . 3_756 ?
P1 Cu1 Cu3 Cu3 -6.81(13) . . . 3_756 ?
I2 Cu1 Cu3 Cu3 119.17(12) . . . 3_756 ?
I1 Cu1 Cu3 Cu3 -103.36(12) . . . 3_756 ?
N2 Cu2 I1 Cu3 -151.49(13) . . . . ?
P1 Cu2 I1 Cu3 113.52(5) . . . . ?
Cu1 Cu2 I1 Cu3 74.32(3) . . . . ?
I3 Cu2 I1 Cu3 -30.53(3) . . . . ?
N2 Cu2 I1 Cu1 134.18(13) . . . . ?
P1 Cu2 I1 Cu1 39.19(4) . . . . ?
I3 Cu2 I1 Cu1 -104.85(3) . . . . ?
Cu3 Cu2 I1 Cu1 -74.32(3) . . . . ?
I2 Cu3 I1 Cu2 -96.66(4) . . . . ?
I3 Cu3 I1 Cu2 148.61(4) 3_756 . . . ?
I3 Cu3 I1 Cu2 28.18(3) . . . . ?
Cu1 Cu3 I1 Cu2 -61.27(4) . . . . ?
Cu3 Cu3 I1 Cu2 87.94(6) 3_756 . . . ?
I2 Cu3 I1 Cu1 -35.40(3) . . . . ?
I3 Cu3 I1 Cu1 -150.12(4) 3_756 . . . ?
I3 Cu3 I1 Cu1 89.45(4) . . . . ?
Cu2 Cu3 I1 Cu1 61.27(4) . . . . ?
Cu3 Cu3 I1 Cu1 149.21(6) 3_756 . . . ?
N1 Cu1 I1 Cu2 -122.70(13) . . . . ?
P1 Cu1 I1 Cu2 -33.17(4) . . . . ?
I2 Cu1 I1 Cu2 110.61(3) . . . . ?
Cu3 Cu1 I1 Cu2 74.00(3) . . . . ?
N1 Cu1 I1 Cu3 163.30(13) . . . . ?
Cu2 Cu1 I1 Cu3 -74.00(3) . . . . ?
P1 Cu1 I1 Cu3 -107.17(4) . . . . ?
I2 Cu1 I1 Cu3 36.61(3) . . . . ?
N1 Cu1 I2 Cu3 -160.14(14) . . . . ?
Cu2 Cu1 I2 Cu3 26.48(4) . . . . ?
P1 Cu1 I2 Cu3 93.76(6) . . . . ?
I1 Cu1 I2 Cu3 -36.99(3) . . . . ?
I3 Cu3 I2 Cu1 151.60(4) 3_756 . . . ?
I3 Cu3 I2 Cu1 -81.75(3) . . . . ?
Cu2 Cu3 I2 Cu1 -21.37(3) . . . . ?
I1 Cu3 I2 Cu1 36.91(3) . . . . ?
Cu3 Cu3 I2 Cu1 -148.35(7) 3_756 . . . ?
N2 Cu2 I3 Cu3 113.55(12) . . . 3_756 ?
P1 Cu2 I3 Cu3 -150.49(5) . . . 3_756 ?
Cu1 Cu2 I3 Cu3 -80.08(5) . . . 3_756 ?
I1 Cu2 I3 Cu3 -6.06(5) . . . 3_756 ?
Cu3 Cu2 I3 Cu3 -37.26(5) . . . 3_756 ?
N2 Cu2 I3 Cu3 150.81(12) . . . . ?
P1 Cu2 I3 Cu3 -113.22(6) . . . . ?
Cu1 Cu2 I3 Cu3 -42.82(4) . . . . ?
I1 Cu2 I3 Cu3 31.20(3) . . . . ?
I2 Cu3 I3 Cu2 89.03(3) . . . . ?
I3 Cu3 I3 Cu2 -145.99(4) 3_756 . . . ?
I1 Cu3 I3 Cu2 -27.73(3) . . . . ?
Cu1 Cu3 I3 Cu2 32.82(3) . . . . ?
Cu3 Cu3 I3 Cu2 -145.99(4) 3_756 . . . ?
I2 Cu3 I3 Cu3 -124.98(5) . . . 3_756 ?
I3 Cu3 I3 Cu3 0.0 3_756 . . 3_756 ?
Cu2 Cu3 I3 Cu3 145.99(4) . . . 3_756 ?
I1 Cu3 I3 Cu3 118.26(5) . . . 3_756 ?
Cu1 Cu3 I3 Cu3 178.80(5) . . . 3_756 ?
N2 Cu2 P1 C1 140.3(3) . . . . ?
Cu1 Cu2 P1 C1 -72.0(2) . . . . ?
I1 Cu2 P1 C1 -112.6(2) . . . . ?
I3 Cu2 P1 C1 30.6(2) . . . . ?
Cu3 Cu2 P1 C1 -39.5(3) . . . . ?
N2 Cu2 P1 C15 31.12(19) . . . . ?
Cu1 Cu2 P1 C15 178.78(15) . . . . ?
I1 Cu2 P1 C15 138.17(14) . . . . ?
I3 Cu2 P1 C15 -78.58(15) . . . . ?
Cu3 Cu2 P1 C15 -148.71(15) . . . . ?
N2 Cu2 P1 C7 -73.4(2) . . . . ?
Cu1 Cu2 P1 C7 74.2(2) . . . . ?
I1 Cu2 P1 C7 33.6(2) . . . . ?
I3 Cu2 P1 C7 176.89(19) . . . . ?
Cu3 Cu2 P1 C7 106.8(2) . . . . ?
N2 Cu2 P1 Cu1 -147.66(12) . . . . ?
I1 Cu2 P1 Cu1 -40.61(4) . . . . ?
I3 Cu2 P1 Cu1 102.64(4) . . . . ?
Cu3 Cu2 P1 Cu1 32.52(5) . . . . ?
N1 Cu1 P1 C1 -81.8(2) . . . . ?
Cu2 Cu1 P1 C1 134.07(17) . . . . ?
I2 Cu1 P1 C1 38.16(17) . . . . ?
I1 Cu1 P1 C1 168.40(16) . . . . ?
Cu3 Cu1 P1 C1 105.42(16) . . . . ?
N1 Cu1 P1 C15 141.7(3) . . . . ?
Cu2 Cu1 P1 C15 -2.4(3) . . . . ?
I2 Cu1 P1 C15 -98.3(3) . . . . ?
I1 Cu1 P1 C15 31.9(3) . . . . ?
Cu3 Cu1 P1 C15 -31.1(3) . . . . ?
N1 Cu1 P1 C7 20.83(19) . . . . ?
Cu2 Cu1 P1 C7 -123.25(16) . . . . ?
I2 Cu1 P1 C7 140.83(16) . . . . ?
I1 Cu1 P1 C7 -88.92(16) . . . . ?
Cu3 Cu1 P1 C7 -151.90(16) . . . . ?
N1 Cu1 P1 Cu2 144.09(12) . . . . ?
I2 Cu1 P1 Cu2 -95.92(5) . . . . ?
I1 Cu1 P1 Cu2 34.33(3) . . . . ?
Cu3 Cu1 P1 Cu2 -28.65(4) . . . . ?
C15 P1 C1 C6 108.2(5) . . . . ?
C7 P1 C1 C6 -145.2(5) . . . . ?
Cu2 P1 C1 C6 5.3(6) . . . . ?
Cu1 P1 C1 C6 -50.7(5) . . . . ?
C15 P1 C1 C2 -77.6(5) . . . . ?
C7 P1 C1 C2 29.0(5) . . . . ?
Cu2 P1 C1 C2 179.4(4) . . . . ?
Cu1 P1 C1 C2 123.5(5) . . . . ?
C6 C1 C2 C3 1.0(9) . . . . ?
P1 C1 C2 C3 -173.1(5) . . . . ?
C1 C2 C3 C4 1.2(9) . . . . ?
C2 C3 C4 C5 -1.6(10) . . . . ?
C3 C4 C5 C6 -0.2(11) . . . . ?
C2 C1 C6 C5 -2.8(9) . . . . ?
P1 C1 C6 C5 171.5(5) . . . . ?
C4 C5 C6 C1 2.5(10) . . . . ?
C1 P1 C7 C12 82.9(4) . . . . ?
C15 P1 C7 C12 -169.2(4) . . . . ?
Cu2 P1 C7 C12 -72.0(4) . . . . ?
Cu1 P1 C7 C12 -15.7(4) . . . . ?
C1 P1 C7 C8 -96.7(4) . . . . ?
C15 P1 C7 C8 11.2(5) . . . . ?
Cu2 P1 C7 C8 108.5(4) . . . . ?
Cu1 P1 C7 C8 164.7(4) . . . . ?
C12 C7 C8 C9 0.5(8) . . . . ?
P1 C7 C8 C9 -179.9(4) . . . . ?
C7 C8 C9 C10 0.9(9) . . . . ?
C8 C9 C10 C11 -1.9(10) . . . . ?
C9 C10 C11 C12 1.5(10) . . . . ?
C8 C7 C12 C11 -0.9(7) . . . . ?
P1 C7 C12 C11 179.5(4) . . . . ?
C8 C7 C12 N1 176.2(5) . . . . ?
P1 C7 C12 N1 -3.4(6) . . . . ?
C10 C11 C12 C7 -0.1(9) . . . . ?
C10 C11 C12 N1 -177.2(5) . . . . ?
C7 C12 N1 C14 143.6(5) . . . . ?
C11 C12 N1 C14 -39.4(7) . . . . ?
C7 C12 N1 C13 -96.7(6) . . . . ?
C11 C12 N1 C13 80.3(6) . . . . ?
C7 C12 N1 Cu1 26.3(6) . . . . ?
C11 C12 N1 Cu1 -156.7(4) . . . . ?
Cu2 Cu1 N1 C12 10.8(4) . . . . ?
P1 Cu1 N1 C12 -27.8(3) . . . . ?
I2 Cu1 N1 C12 -161.6(3) . . . . ?
I1 Cu1 N1 C12 78.0(3) . . . . ?
Cu3 Cu1 N1 C12 130.3(4) . . . . ?
Cu2 Cu1 N1 C14 -112.1(3) . . . . ?
P1 Cu1 N1 C14 -150.6(3) . . . . ?
I2 Cu1 N1 C14 75.5(4) . . . . ?
I1 Cu1 N1 C14 -44.9(4) . . . . ?
Cu3 Cu1 N1 C14 7.5(6) . . . . ?
Cu2 Cu1 N1 C13 133.1(3) . . . . ?
P1 Cu1 N1 C13 94.5(3) . . . . ?
I2 Cu1 N1 C13 -39.3(4) . . . . ?
I1 Cu1 N1 C13 -159.7(3) . . . . ?
Cu3 Cu1 N1 C13 -107.4(5) . . . . ?
C1 P1 C15 C20 -158.1(4) . . . . ?
C7 P1 C15 C20 95.7(4) . . . . ?
Cu2 P1 C15 C20 -24.9(4) . . . . ?
Cu1 P1 C15 C20 -22.8(6) . . . . ?
C1 P1 C15 C16 21.3(4) . . . . ?
C7 P1 C15 C16 -85.0(4) . . . . ?
Cu2 P1 C15 C16 154.5(4) . . . . ?
Cu1 P1 C15 C16 156.6(3) . . . . ?
C20 C15 C16 C17 0.3(7) . . . . ?
P1 C15 C16 C17 -179.1(4) . . . . ?
C15 C16 C17 C18 -0.7(8) . . . . ?
C16 C17 C18 C19 0.8(8) . . . . ?
C17 C18 C19 C20 -0.6(8) . . . . ?
C18 C19 C20 C15 0.2(8) . . . . ?
C18 C19 C20 N2 -177.7(5) . . . . ?
C16 C15 C20 C19 0.0(7) . . . . ?
P1 C15 C20 C19 179.4(4) . . . . ?
C16 C15 C20 N2 177.9(4) . . . . ?
P1 C15 C20 N2 -2.7(6) . . . . ?
C19 C20 N2 C22 -32.1(6) . . . . ?
C15 C20 N2 C22 150.0(5) . . . . ?
C19 C20 N2 C21 89.5(6) . . . . ?
C15 C20 N2 C21 -88.4(5) . . . . ?
C19 C20 N2 Cu2 -149.1(4) . . . . ?
C15 C20 N2 Cu2 33.0(5) . . . . ?
P1 Cu2 N2 C20 -38.7(3) . . . . ?
Cu1 Cu2 N2 C20 -82.8(3) . . . . ?
I1 Cu2 N2 C20 -156.9(3) . . . . ?
I3 Cu2 N2 C20 78.6(3) . . . . ?
Cu3 Cu2 N2 C20 141.0(2) . . . . ?
P1 Cu2 N2 C22 -160.4(4) . . . . ?
Cu1 Cu2 N2 C22 155.4(3) . . . . ?
I1 Cu2 N2 C22 81.4(4) . . . . ?
I3 Cu2 N2 C22 -43.1(4) . . . . ?
Cu3 Cu2 N2 C22 19.3(5) . . . . ?
P1 Cu2 N2 C21 80.4(3) . . . . ?
Cu1 Cu2 N2 C21 36.3(4) . . . . ?
I1 Cu2 N2 C21 -37.7(4) . . . . ?
I3 Cu2 N2 C21 -162.2(3) . . . . ?
Cu3 Cu2 N2 C21 -99.9(4) . . . . ?
